data_1566212
loop_
_publ_author_name
'Frantisek Laufek'
'Anna Vymazalova'
'Marek Tuhy'

_publ_section_title
;
 Ag, Cu, Hg, Pt, Sb and Te substitutions in the synthetic analogue of
 palladseite, Pd17Se15: an experimental mineralogical study
;
_journal_name_full 'Journal of GeoSciences'
_journal_page_first 205
_journal_page_last 213
_journal_paper_doi 10.3190/jgeosci.333
_journal_volume 66
_journal_year 2021
_chemical_formula_sum 'Pd34 Se27 Te3'
_chemical_formula_weight 6133.000
_space_group_IT_number 221
_space_group_name_Hall '-P 4 2 3'
_space_group_name_H-M_alt 'P m -3 m'
_symmetry_Int_Tables_number 221
_symmetry_space_group_name_Hall '-P 4 2 3'
_symmetry_space_group_name_H-M 'P m -3 m'
_cell_angle_alpha 90.00
_cell_angle_beta 90.00
_cell_angle_gamma 90.00
_cell_formula_units_Z 1
_cell_length_a 10.6680(1)
_cell_length_b 10.6680(1)
_cell_length_c 10.6680(1)
_cell_volume 1214.08(2)
_cod_data_source_file jgeosci.333_ESM_palladseite.cif
_cod_data_source_block Structure-5
_cod_original_cell_volume 1214.1(0)
_cod_original_sg_symbol_Hall -P_4_2_3
_cod_database_code 1566212

loop_
_symmetry_equiv_pos_site_id
_symmetry_equiv_pos_as_xyz
1 x,y,z
2 -y,x,z
3 -x,-y,z
4 y,-x,z
5 x,-z,y
6 x,-y,-z
7 x,z,-y
8 z,y,-x
9 -x,y,-z
10 -z,y,x
11 z,x,y
12 y,z,x
13 -y,-z,x
14 z,-x,-y
15 -y,z,-x
16 -z,-x,y
17 -z,x,-y
18 y,-z,-x
19 y,x,-z
20 -y,-x,-z
21 -x,z,y
22 -x,-z,-y
23 z,-y,x
24 -z,-y,-x
25 -x,-y,-z
26 y,-x,-z
27 x,y,-z
28 -y,x,-z
29 -x,z,-y
30 -x,y,z
31 -x,-z,y
32 -z,-y,x
33 x,-y,z
34 z,-y,-x
35 -z,-x,-y
36 -y,-z,-x
37 y,z,-x
38 -z,x,y
39 y,-z,x
40 z,x,-y
41 z,-x,y
42 -y,z,x
43 -y,-x,z
44 y,x,z
45 x,-z,-y
46 x,z,y
47 -z,y,-x
48 z,y,x

loop_
_atom_site_label
_atom_site_type_symbol
_atom_site_fract_x
_atom_site_fract_y
_atom_site_fract_z
_atom_site_occupancy
_atom_site_symmetry_multiplicity
_atom_site_Wyckoff_symbol
_atom_site_calc_flag
_atom_site_B_iso_or_equiv
Pd1 Pd 0.1478(4) 0.1478(4) 0.3486(6) 1.000 24 m d 0.2500
Pd2 Pd 0.2612(11) 0.5000 0.5000 1.000 6 f d 0.2500
Pd3 Pd 0.0000 0.5000 0.5000 1.000 3 c d 0.2500
Pd4 Pd 0.0000 0.0000 0.0000 1.000 1 a d 0.2500
Se1 Se 0.0000 0.3368(9) 0.3368(9) 0.900 12 i d 0.2500
Te1 Te 0.0000 0.3368(9) 0.3368(9) 0.100 12 i d 0.2500
Se2 Se 0.5000 0.2713(8) 0.2713(8) 0.900 12 j d 0.2500
Te2 Te 0.5000 0.2713(8) 0.2713(8) 0.100 12 j d 0.2500
Se3 Se 0.235(2) 0.0000 0.0000 0.900 6 e d 0.2500
Te3 Te 0.235(2) 0.0000 0.0000 0.100 6 e d 0.2500

loop_
_atom_type_symbol
Pd
Se
Te
